data_2009755
loop_
_publ_author_name
'Atria, A.M.'
'Baggio, R.F.'
'Garland, M.T.'
'Spodine, E.'

_publ_section_title
;
 Di-\m-chlorobis[chloro(4,7-diphenyl-1,10-phenanthroline)copper(II)]
;
_journal_issue 6
_journal_name_full 'Acta Crystallographica Section C'
_journal_page_first 864
_journal_page_last 866
_journal_paper_doi 10.1107/S010827019301217X
_journal_volume 50
_journal_year 1994
_chemical_formula_moiety 'Cu 2+, 2C6 H5 , C12 H6 N2, 2Cl 1-'
_chemical_formula_sum 'C24 H16 Cl2 Cu N2'
_chemical_formula_weight 466.8
_chemical_name_systematic
;
Di-chloro-4,7-diphenyl-1,10-phenantroline copper (II).
;
_space_group_IT_number 2
_symmetry_cell_setting triclinic
_symmetry_space_group_name_Hall '-P 1'
_symmetry_space_group_name_H-M 'P -1'
_cell_angle_alpha 66.770(10)
_cell_angle_beta 70.410(10)
_cell_angle_gamma 87.560(10)
_cell_formula_units_Z 2
_cell_length_a 10.165(2)
_cell_length_b 10.191(2)
_cell_length_c 11.004(2)
_cell_measurement_reflns_used 25
_cell_measurement_temperature 293
_cell_measurement_theta_max 10
_cell_measurement_theta_min 5
_cell_volume 981.6(3)
_computing_cell_refinement 'Siemens P3/P4-PC version V4.27 (1991)'
_computing_data_collection 'Siemens P3/P4-PC version V4.27 (1991)'
_computing_data_reduction 'XDISK in SHELXTL/PC (Sheldrick,1991)'
_computing_molecular_graphics 'XP in SHELXTL/PC (Sheldrick,1991)'
_computing_publication_material 'XPUBL in SHELXTL/PC (Sheldrick,1991)'
_computing_structure_refinement 'XLS in SHELXTL/PC (Sheldrick,1991)'
_computing_structure_solution 'XS in SHELXTL/PC (Sheldrick,1991)'
_diffrn_ambient_temperature 293
_diffrn_measurement_device 'Siemens R3m difractometer'
_diffrn_measurement_method \q/2\q
_diffrn_radiation_monochromator graphite
_diffrn_radiation_source 'X-ray tube'
_diffrn_radiation_type 'Mo K\a'
_diffrn_radiation_wavelength 0.71073
_diffrn_reflns_av_R_equivalents 0.031
_diffrn_reflns_limit_h_max 11
_diffrn_reflns_limit_h_min 0
_diffrn_reflns_limit_k_max 11
_diffrn_reflns_limit_k_min -11
_diffrn_reflns_limit_l_max 12
_diffrn_reflns_limit_l_min -11
_diffrn_reflns_number 3294
_diffrn_reflns_reduction_process 3098
_diffrn_reflns_theta_max 22.5
_diffrn_reflns_theta_min 1.5
_diffrn_standards_decay_% 0
_diffrn_standards_interval_count 98
_diffrn_standards_number 2
_exptl_absorpt_coefficient_mu 1.398
_exptl_absorpt_correction_type none
_exptl_crystal_colour Light_green
_exptl_crystal_density_diffrn 1.579
_exptl_crystal_description Polyhedra
_exptl_crystal_F_000 474
_exptl_crystal_size_max .22
_exptl_crystal_size_mid .18
_exptl_crystal_size_min .14
_refine_diff_density_max .34
_refine_diff_density_min -.47
_refine_ls_goodness_of_fit_obs 1.35
_refine_ls_hydrogen_treatment noref
_refine_ls_matrix_type full
_refine_ls_number_constraints 0
_refine_ls_number_parameters 262
_refine_ls_number_reflns 2454
_refine_ls_number_restraints 0
_refine_ls_R_factor_all 6.25
_refine_ls_R_factor_obs 0.036
_refine_ls_shift/esd_max 0.069
_refine_ls_shift/esd_mean 0.003
_refine_ls_structure_factor_coef F
_refine_ls_weighting_scheme unit
_refine_ls_wR_factor_all 6.25
_refine_ls_wR_factor_obs 0.036
_reflns_number_observed 2454
_reflns_number_total 3098
_reflns_observed_criterion F>4.0\s(F)
_cod_data_source_file as1079.cif
_cod_data_source_block cudif
_cod_depositor_comments
;
The following automatic conversions were performed:

'_exptl_absorpt_correction_type' value 'None' changed to 'none'
according to /home/saulius/struct/CIF-dictionaries/cif_core.dic
dictionary named 'cif_core.dic' version 2.4.1 from 2010-06-29.

Automatic conversion script
Id: cif_fix_values 1715 2011-07-08 13:25:40Z adriana 
;
_cod_original_sg_symbol_H-M P-1
_cod_database_code 2009755

loop_
_symmetry_equiv_pos_as_xyz
+X,+Y,+Z
-X,-Y,-Z

loop_
_atom_site_aniso_label
_atom_site_aniso_U_11
_atom_site_aniso_U_22
_atom_site_aniso_U_33
_atom_site_aniso_U_12
_atom_site_aniso_U_13
_atom_site_aniso_U_23
_atom_site_aniso_type_symbol
Cu .0300(10) .0330(10) .0310(10) .0140(10) -.0100(10) -.0160(10) Cu
Cl(1) .0360(10) .0470(10) .0460(10) .0230(10) -.0160(10) -.0230(10) Cl
Cl(2) .0490(10) .0540(10) .0320(10) .0210(10) -.0090(10) -.0210(10) Cl
N(1) .026(2) .028(2) .038(3) .009(2) -.009(2) -.019(2) N
N(2) .031(2) .029(2) .030(3) .009(2) -.010(2) -.012(2) N
C(1) .041(3) .034(3) .029(3) .015(3) -.016(3) -.010(2) C
C(2) .039(3) .038(3) .034(3) .011(3) -.014(3) -.015(3) C
C(3) .031(3) .035(3) .030(3) .006(2) -.013(2) -.016(2) C
C(4) .025(3) .031(3) .034(3) .004(2) -.007(2) -.020(2) C
C(5) .037(3) .030(3) .030(3) .011(2) -.011(2) -.014(2) C
C(6) .027(3) .031(3) .046(4) .010(2) -.010(3) -.020(3) C
C(7) .026(3) .025(3) .030(3) .005(2) -.008(2) -.010(2) C
C(8) .028(3) .027(3) .036(3) .007(2) -.008(2) -.010(2) C
C(9) .047(4) .037(3) .029(3) .014(3) -.015(3) -.011(3) C
C(10) .042(3) .037(3) .030(3) .012(3) -.010(3) -.015(3) C
C(11) .022(3) .028(3) .033(3) .002(2) -.004(2) -.016(2) C
C(12) .025(3) .024(3) .031(3) .006(2) -.013(2) -.012(2) C
C(13) .037(3) .034(3) .034(3) .008(2) -.010(3) -.018(3) C
C(14) .044(4) .046(4) .040(3) .010(3) -.019(3) -.019(3) C
C(15) .068(5) .064(5) .038(4) .008(4) -.018(3) -.026(3) C
C(16) .063(5) .070(5) .046(4) .005(4) .001(4) -.036(4) C
C(17) .042(4) .062(4) .049(4) .011(3) -.007(3) -.030(4) C
C(18) .038(3) .045(4) .046(4) .011(3) -.012(3) -.023(3) C
C(19) .034(3) .029(3) .034(3) .011(2) -.015(2) -.012(2) C
C(20) .034(3) .034(3) .040(3) .007(2) -.012(3) -.013(3) C
C(21) .033(3) .039(3) .050(4) .011(3) -.015(3) -.019(3) C
C(22) .047(4) .039(3) .057(4) .021(3) -.032(3) -.022(3) C
C(23) .054(4) .039(3) .042(4) .015(3) -.026(3) -.011(3) C
C(24) .039(3) .036(3) .036(3) .009(3) -.011(3) -.011(3) C

loop_
_atom_site_label
_atom_site_fract_x
_atom_site_fract_y
_atom_site_fract_z
_atom_site_U_iso_or_equiv
_atom_site_thermal_displace_type
_atom_site_calc_flag
_atom_site_calc_attached_atom
_atom_site_refinement_flags
_atom_site_disorder_group
_atom_site_type_symbol
Cu .04140(10) .19610(10) .40490(10) .0310(10) Uani . . . . Cu
Cl(1) .1800(2) .0259(2) .4812(2) .0410(10) Uani . . . . Cl
Cl(2) .1357(2) .2181(2) .1806(2) .0450(10) Uani . . . . Cl
N(1) -.0344(4) .2174(4) .5910(5) .029(2) Uani . . . . N
N(2) -.0673(4) .3701(4) .3496(5) .030(2) Uani . . . . N
C(1) -.0202(6) .1342(6) .7118(6) .035(2) Uani . . . . C
C(2) -.0888(6) .1522(6) .8364(6) .037(3) Uani . . . . C
C(3) -.1720(5) .2640(6) .8381(6) .031(2) Uani . . . . C
C(4) -.1791(5) .3610(5) .7072(6) .029(2) Uani . . . . C
C(5) -.2456(6) .4920(5) .6833(6) .032(2) Uani . . . . C
C(6) -.2593(5) .5720(6) .5598(6) .034(3) Uani . . . . C
C(7) -.2120(5) .5311(5) .4421(5) .028(2) Uani . . . . C
C(8) -.2391(5) .5980(5) .3140(6) .032(2) Uani . . . . C
C(9) -.1714(6) .5524(6) .2072(6) .038(3) Uani . . . . C
C(10) -.0859(6) .4415(6) .2283(6) .037(3) Uani . . . . C
C(11) -.1308(5) .4136(5) .4564(5) .028(2) Uani . . . . C
C(12) -.1132(5) .3309(5) .5883(5) .026(2) Uani . . . . C
C(13) -.2580(6) .2674(6) .9767(6) .034(2) Uani . . . . C
C(14) -.2051(7) .2278(6) 1.0844(6) .041(3) Uani . . . . C
C(15) -.2909(8) .2100(8) 1.2202(7) .055(3) Uani . . . . C
C(16) -.4322(8) .2349(8) 1.2441(8) .061(4) Uani . . . . C
C(17) -.4851(7) .2771(7) 1.1378(7) .051(3) Uani . . . . C
C(18) -.3996(6) .2953(6) 1.0015(7) .043(3) Uani . . . . C
C(19) -.3385(6) .7095(6) .2906(6) .032(2) Uani . . . . C
C(20) -.4638(6) .7022(6) .3988(6) .037(2) Uani . . . . C
C(21) -.5573(6) .8035(6) .3725(7) .041(3) Uani . . . . C
C(22) -.5314(6) .9091(6) .2389(7) .043(3) Uani . . . . C
C(23) -.4087(7) .9159(6) .1307(7) .045(3) Uani . . . . C
C(24) -.3129(6) .8171(6) .1560(6) .039(3) Uani . . . . C
H(1A) .0401 .0589 .7134 .080 Uiso calc ? . . H
H(2A) -.0788 .0862 .9227 .080 Uiso calc ? . . H
H(5A) -.2807 .5226 .7593 .080 Uiso calc ? . . H
H(6A) -.3025 .6596 .5488 .080 Uiso calc ? . . H
H(9A) -.1842 .5981 .1178 .080 Uiso calc ? . . H
H(10A) -.0372 .4158 .1509 .080 Uiso calc ? . . H
H(14A) -.1077 .2127 1.0655 .080 Uiso calc ? . . H
H(15A) -.2544 .1802 1.2960 .080 Uiso calc ? . . H
H(16A) -.4924 .2226 1.3370 .080 Uiso calc ? . . H
H(17A) -.5820 .2945 1.1565 .080 Uiso calc ? . . H
H(18A) -.4362 .3256 .9259 .080 Uiso calc ? . . H
H(20A) -.4847 .6266 .4911 .080 Uiso calc ? . . H
H(21A) -.6411 .7999 .4480 .080 Uiso calc ? . . H
H(22A) -.5974 .9780 .2213 .080 Uiso calc ? . . H
H(23A) -.3911 .9885 .0375 .080 Uiso calc ? . . H
H(24A) -.2277 .8230 .0809 .080 Uiso calc ? . . H

loop_
_atom_type_symbol
_atom_type_scat_dispersion_real
_atom_type_scat_dispersion_imag
_atom_type_scat_source
C 0.002 0.002 International_Tables_Vol_C_Table_6.1.1.4_and_6.1.1.5_(1991)
H ? ? International_Tables_Vol_C_Table_6.1.1.4_and_6.1.1.5_(1991)
Cl 0.132 0.159 International_Tables_Vol_C_Table_6.1.1.4_and_6.1.1.5_(1991)
Cu 0.263 1.266 International_Tables_Vol_C_Table_6.1.1.4_and_6.1.1.5_(1991)
N 0.004 0.003 International_Tables_Vol_C_Table_6.1.1.4_and_6.1.1.5_(1991)

loop_
_geom_angle_atom_site_label_1
_geom_angle_atom_site_label_2
_geom_angle_atom_site_label_3
_geom_angle_site_symmetry_3
_geom_angle
_geom_angle_publ_flag
Cl(1) Cu Cl(2) . 93.40(10) yes
Cl(1) Cu Cl(1) 2_556 88.30(10) yes
Cl(1) Cu N(1) . 93.20(10) yes
Cl(2) Cu N(1) . 169.00(10) yes
Cl(1) Cu N(2) . 169.6(2) yes
Cl(2) Cu N(2) . 92.00(10) yes
N(1) Cu N(2) . 80.2(2) yes
Cu N(1) C(1) . 127.8(4) yes
Cu N(1) C(12) . 114.4(4) yes
C(1) N(1) C(12) . 117.7(5) yes
Cu N(2) C(10) . 128.8(4) yes
Cu N(2) C(11) . 113.8(4) yes
C(10) N(2) C(11) . 117.4(5) yes
N(1) C(1) H(1A) . 118.4(3) ?
N(1) C(1) C(2) . 122.4(5) yes
H(1A) C(1) C(2) . 119.2(3) ?
C(1) C(2) H(2A) . 119.4(3) ?
C(1) C(2) C(3) . 121.3(5) yes
H(2A) C(2) C(3) . 119.2(4) ?
C(2) C(3) C(4) . 116.8(5) yes
C(2) C(3) C(13) . 119.1(5) yes
C(4) C(3) C(13) . 123.8(5) yes
C(3) C(4) C(5) . 125.7(6) yes
C(3) C(4) C(12) . 118.1(5) yes
C(5) C(4) C(12) . 116.2(5) yes
C(4) C(5) H(5A) . 118.4(4) ?
C(4) C(5) C(6) . 122.5(6) yes
H(5A) C(5) C(6) . 119.1(4) ?
C(5) C(6) H(6A) . 119.1(4) ?
C(5) C(6) C(7) . 122.1(5) yes
H(6A) C(6) C(7) . 118.8(3) ?
C(6) C(7) C(8) . 126.1(5) yes
C(6) C(7) C(11) . 116.5(5) yes
C(8) C(7) C(11) . 117.4(6) yes
C(7) C(8) C(9) . 117.2(5) yes
C(7) C(8) C(19) . 123.7(6) yes
C(9) C(8) C(19) . 119.1(6) yes
C(8) C(9) H(9A) . 119.4(3) ?
C(8) C(9) C(10) . 121.0(6) yes
H(9A) C(9) C(10) . 119.7(4) ?
N(2) C(10) C(9) . 123.2(6) yes
N(2) C(10) H(10A) . 118.1(3) ?
C(9) C(10) H(10A) . 118.7(4) ?
N(2) C(11) C(7) . 123.5(5) yes
N(2) C(11) C(12) . 116.2(5) yes
C(7) C(11) C(12) . 120.3(5) yes
N(1) C(12) C(4) . 123.3(5) yes
N(1) C(12) C(11) . 115.4(5) yes
C(4) C(12) C(11) . 121.3(5) yes
C(3) C(13) C(14) . 120.4(5) yes
C(3) C(13) C(18) . 119.3(6) yes
C(14) C(13) C(18) . 119.9(6) yes
C(13) C(14) H(14A) . 119.2(3) ?
C(13) C(14) C(15) . 121.0(6) yes
H(14A) C(14) C(15) . 119.8(5) ?
C(14) C(15) H(15A) . 120.9(5) ?
C(14) C(15) C(16) . 118.5(7) yes
H(15A) C(15) C(16) . 120.6(5) ?
C(15) C(16) H(16A) . 119.4(5) ?
C(15) C(16) C(17) . 121.1(7) yes
H(16A) C(16) C(17) . 119.5(4) ?
C(16) C(17) H(17A) . 119.6(4) ?
C(16) C(17) C(18) . 120.6(6) yes
H(17A) C(17) C(18) . 119.8(4) ?
C(13) C(18) C(17) . 118.9(7) yes
C(13) C(18) H(18A) . 120.2(4) ?
C(17) C(18) H(18A) . 120.9(4) ?
C(8) C(19) C(20) . 121.2(4) yes
C(8) C(19) C(24) . 119.8(5) yes
C(20) C(19) C(24) . 118.8(5) yes
C(19) C(20) H(20A) . 119.8(3) ?
C(19) C(20) C(21) . 120.1(5) yes
H(20A) C(20) C(21) . 120.1(3) ?
C(20) C(21) H(21A) . 119.6(3) ?
C(20) C(21) C(22) . 120.7(5) yes
H(21A) C(21) C(22) . 119.7(4) ?
C(21) C(22) H(22A) . 120.1(4) ?
C(21) C(22) C(23) . 119.6(6) yes
H(22A) C(22) C(23) . 120.3(4) ?
C(22) C(23) H(23A) . 119.7(4) ?
C(22) C(23) C(24) . 120.4(5) yes
H(23A) C(23) C(24) . 119.9(3) ?
C(19) C(24) C(23) . 120.5(5) yes
C(19) C(24) H(24A) . 119.6(3) ?
C(23) C(24) H(24A) . 119.9(3) ?

loop_
_geom_bond_atom_site_label_1
_geom_bond_atom_site_label_2
_geom_bond_site_symmetry_1
_geom_bond_site_symmetry_2
_geom_bond_distance
_geom_bond_publ_flag
Cu Cl(1) . . 2.266(2) yes
Cu Cl(1) . 2_556 2.839(2) yes
Cu Cl(2) . . 2.249(2) yes
Cu N(1) . . 2.028(5) yes
Cu N(2) . . 2.042(4) yes
N(1) C(1) . . 1.318(7) yes
N(1) C(12) . . 1.374(7) yes
N(2) C(10) . . 1.318(8) yes
N(2) C(11) . . 1.367(8) yes
C(1) H(1A) . . 0.960 ?
C(1) C(2) . . 1.394(9) yes
C(2) H(2A) . . 0.960 ?
C(2) C(3) . . 1.392(8) yes
C(3) C(4) . . 1.414(8) yes
C(3) C(13) . . 1.495(8) yes
C(4) C(5) . . 1.440(8) yes
C(4) C(12) . . 1.402(9) yes
C(5) H(5A) . . 0.960 ?
C(5) C(6) . . 1.332(8) yes
C(6) H(6A) . . 0.960 ?
C(6) C(7) . . 1.440(10) yes
C(7) C(8) . . 1.420(9) yes
C(7) C(11) . . 1.412(7) yes
C(8) C(9) . . 1.389(9) yes
C(8) C(19) . . 1.491(8) yes
C(9) H(9A) . . 0.960 ?
C(9) C(10) . . 1.389(8) yes
C(10) H(10A) . . 0.960 ?
C(11) C(12) . . 1.430(8) yes
C(13) C(14) . . 1.374(10) yes
C(13) C(18) . . 1.411(8) yes
C(14) H(14A) . . 0.960 ?
C(14) C(15) . . 1.397(9) yes
C(15) H(15A) . . 0.960 ?
C(15) C(16) . . 1.402(11) yes
C(16) H(16A) . . 0.960 ?
C(16) C(17) . . 1.360(12) yes
C(17) H(17A) . . 0.960 ?
C(17) C(18) . . 1.400(9) yes
C(18) H(18A) . . 0.960 ?
C(19) C(20) . . 1.403(7) yes
C(19) C(24) . . 1.396(7) yes
C(20) H(20A) . . 0.960 ?
C(20) C(21) . . 1.385(8) yes
C(21) H(21A) . . 0.960 ?
C(21) C(22) . . 1.381(8) yes
C(22) H(22A) . . 0.960 ?
C(22) C(23) . . 1.387(8) yes
C(23) H(23A) . . 0.960 ?
C(23) C(24) . . 1.385(9) yes
C(24) H(24A) . . 0.960 ?
